data_7133757
loop_
_publ_author_name
'Dillon, Alexandra M.'
'Shtukenberg, Alexander G.'
'Demkiw, Krystyna M.'
'Woerpel, K. A.'
'Ward, Michael D.'

_publ_section_title
;
 Hydrogen-bonded frameworks for conformational analysis of reactive
 substrates.
;
_journal_issue 82
_journal_name_full 'Chemical communications (Cambridge, England)'
_journal_page_first 11770
_journal_page_last 11773
_journal_paper_doi 10.1039/d4cc03430a
_journal_volume 60
_journal_year 2024
_chemical_formula_moiety 'C9 H9 F O, 2[C6 H11 O3 S], 2[C H6 N3]'
_chemical_formula_sum 'C23 H43 F N6 O7 S2'
_chemical_formula_weight 598.73
_chemical_name_systematic 'guanidinium cyclohexanemonosulfonate 2-bromopropiophenone'
_space_group_crystal_system orthorhombic
_space_group_IT_number 62
_space_group_name_Hall '-P 2ac 2n'
_space_group_name_H-M_alt 'P n m a'
_atom_sites_solution_hydrogens geom
_atom_sites_solution_primary dual
_atom_sites_solution_secondary difmap
_audit_update_record
;
2024-08-08 deposited with the CCDC.	2024-09-25 downloaded from the CCDC.
;
_cell_angle_alpha 90
_cell_angle_beta 90
_cell_angle_gamma 90
_cell_formula_units_Z 2
_cell_length_a 17.2223(4)
_cell_length_b 7.28010(10)
_cell_length_c 12.1354(2)
_cell_measurement_reflns_used 4842
_cell_measurement_temperature 100.(2)
_cell_measurement_theta_max 74.2590
_cell_measurement_theta_min 3.7220
_cell_volume 1521.54(5)
_computing_data_collection 'CrysAlisPro 1.171.42.54a (Rigaku OD, 2022)'
_computing_molecular_graphics 'shelXle (C.B. Huebschle, rev 1380)'
_computing_publication_material 'Bruker APEX4'
_computing_structure_refinement 'SHELXL-2018/3 (Sheldrick, 2018)'
_computing_structure_solution 'SHELXT 2018/2 (Sheldrick, 2018)'
_diffrn_ambient_temperature 100.(2)
_diffrn_detector_area_resol_mean 10.0000
_diffrn_measured_fraction_theta_full 0.909
_diffrn_measured_fraction_theta_max 0.909
_diffrn_measurement_device 'four-circle diffractometer'
_diffrn_measurement_device_type 'XtaLAB Synergy, Dualflex, HyPix'
_diffrn_measurement_method '\w shutterless scans'
_diffrn_radiation_monochromator mirror
_diffrn_radiation_probe x-ray
_diffrn_radiation_type CuK\a
_diffrn_radiation_wavelength 1.54184
_diffrn_reflns_av_R_equivalents 0.0430
_diffrn_reflns_av_unetI/netI 0.0320
_diffrn_reflns_limit_h_max 20
_diffrn_reflns_limit_h_min -20
_diffrn_reflns_limit_k_max 9
_diffrn_reflns_limit_k_min -7
_diffrn_reflns_limit_l_max 15
_diffrn_reflns_limit_l_min -11
_diffrn_reflns_number 8001
_diffrn_reflns_theta_full 67.68
_diffrn_reflns_theta_max 76.66
_diffrn_reflns_theta_min 4.46
_diffrn_source 'micro-focus sealed X-ray tube'
_diffrn_source_type 'PhotonJet (Cu) X-ray Source'
_exptl_absorpt_coefficient_mu 2.064
_exptl_absorpt_correction_T_max 0.869
_exptl_absorpt_correction_T_min 0.397
_exptl_absorpt_correction_type gaussian
_exptl_absorpt_process_details
;
CrysAlisPro 1.171.42.54a (Rigaku Oxford Diffraction, 2022)
Numerical absorption correction based on gaussian integration over
a multifaceted crystal model
Empirical absorption correction using spherical harmonics,
implemented in SCALE3 ABSPACK scaling algorithm.
;
_exptl_crystal_colour colourless
_exptl_crystal_density_diffrn 1.307
_exptl_crystal_density_method 'not measured'
_exptl_crystal_description plate
_exptl_crystal_F_000 640
_exptl_crystal_recrystallization_method 'Re-crystallisation from solvent: methanol ethanol'
_exptl_crystal_size_max 0.550
_exptl_crystal_size_mid 0.180
_exptl_crystal_size_min 0.070
_refine_diff_density_max 0.375
_refine_diff_density_min -0.362
_refine_ls_extinction_method none
_refine_ls_goodness_of_fit_ref 1.097
_refine_ls_hydrogen_treatment constr
_refine_ls_matrix_type full
_refine_ls_number_parameters 73
_refine_ls_number_reflns 1576
_refine_ls_number_restraints 0
_refine_ls_restrained_S_all 1.097
_refine_ls_R_factor_all 0.0414
_refine_ls_R_factor_gt 0.0388
_refine_ls_shift/su_max 0.000
_refine_ls_shift/su_mean 0.000
_refine_ls_structure_factor_coef Fsqd
_refine_ls_weighting_details 'w=1/[\s^2^(Fo^2^)+(0.0682P)^2^+0.4256P] where P=(Fo^2^+2Fc^2^)/3'
_refine_ls_weighting_scheme calc
_refine_ls_wR_factor_gt 0.1135
_refine_ls_wR_factor_ref 0.1161
_reflns_Friedel_coverage 0.000
_reflns_number_gt 1446
_reflns_number_total 1576
_reflns_threshold_expression 'I > 2\s(I)'
_cod_data_source_file d4cc03430a2.cif
_cod_data_source_block mds189_1
_cod_depositor_comments 'Adding full bibliography for 7133757--7133764.cif.'
_cod_original_formula_sum 'C23 H43 N6 O7 S2 F1'
_cod_database_code 7133757

loop_
_space_group_symop_operation_xyz
'x, y, z'
'-x+1/2, -y, z+1/2'
'-x, y+1/2, -z'
'x+1/2, -y+1/2, -z+1/2'
'-x, -y, -z'
'x-1/2, y, -z-1/2'
'x, -y-1/2, z'
'-x-1/2, y-1/2, z-1/2'

loop_
_atom_site_type_symbol
_atom_site_label
_atom_site_fract_x
_atom_site_fract_y
_atom_site_fract_z
_atom_site_U_iso_or_equiv
_atom_site_adp_type
_atom_site_calc_flag
_atom_site_refinement_flags_adp
_atom_site_refinement_flags_occupancy
_atom_site_refinement_flags_posn
_atom_site_occupancy
_atom_site_disorder_assembly
_atom_site_disorder_group
S S1 0.33217(3) 0.250000 0.59388(4) 0.02545(19) Uani d T P S 1 . .
O O1 0.30209(9) 0.250000 0.70684(11) 0.0281(3) Uani d T P S 1 . .
O O2 0.31040(6) 0.08340(14) 0.53381(8) 0.0304(3) Uani d . . . 1 . .
C C1 0.43556(13) 0.250000 0.60313(16) 0.0276(5) Uani d T P S 1 . .
H H1 0.456880 0.250000 0.526479 0.033000 Uiso calc U P R 1 . .
C C009 0.58125(15) 0.250000 0.7305(2) 0.0441(6) Uani d T P S 1 . .
H H00A 0.638709 0.250001 0.732739 0.053000 Uiso calc U P R 1 . .
H H00B 0.561918 0.249999 0.807359 0.053000 Uiso calc U P R 1 . .
N N1 0.74667(9) 0.40785(18) 0.18788(11) 0.0409(4) Uani d . . . 1 . .
H H1A 0.736423 0.512406 0.221230 0.049000 Uiso calc U . R 1 . .
H H1B 0.766356 0.408088 0.120958 0.049000 Uiso calc U . R 1 . .
N N2 0.70282(12) 0.250000 0.33924(15) 0.0336(4) Uani d T P S 1 . .
H H2A 0.692604 0.354679 0.372479 0.040000 Uiso calc U P R 0.5 . .
H H2B 0.693357 0.145321 0.372925 0.040000 Uiso calc U P R 0.5 . .
C C4 0.73247(13) 0.250000 0.23844(19) 0.0323(5) Uani d T P S 1 . .
C C2 0.46446(9) 0.4236(2) 0.66106(13) 0.0348(4) Uani d . . . 1 . .
H H2C 0.448086 0.533072 0.618608 0.042000 Uiso calc U . R 1 . .
H H2D 0.440902 0.431542 0.735318 0.042000 Uiso calc U . R 1 . .
C C3 0.55277(10) 0.4220(3) 0.67151(15) 0.0428(4) Uani d . . . 1 . .
H H3A 0.576251 0.427603 0.597119 0.051000 Uiso calc U . R 1 . .
H H3B 0.569788 0.532030 0.712917 0.051000 Uiso calc U . R 1 . .

loop_
_atom_site_aniso_label
_atom_site_aniso_U_11
_atom_site_aniso_U_22
_atom_site_aniso_U_33
_atom_site_aniso_U_12
_atom_site_aniso_U_13
_atom_site_aniso_U_23
S1 0.0336(3) 0.0176(3) 0.0251(3) 0.000000 -0.00101(18) 0.000000
O1 0.0345(8) 0.0218(7) 0.0281(7) 0.000000 0.0029(6) 0.000000
O2 0.0431(6) 0.0188(6) 0.0294(5) -0.0007(5) -0.0047(4) -0.0011(4)
C1 0.0319(11) 0.0260(11) 0.0248(9) 0.000000 0.0022(8) 0.000000
C009 0.0354(12) 0.0542(17) 0.0428(13) 0.000000 -0.0037(10) 0.000000
N1 0.0664(10) 0.0190(7) 0.0373(7) -0.0014(7) 0.0214(7) -0.0006(5)
N2 0.0503(11) 0.0188(9) 0.0316(9) 0.000000 0.0110(8) 0.000000
C4 0.0406(12) 0.0197(10) 0.0364(11) 0.000000 0.0085(9) 0.000000
C2 0.0378(8) 0.0291(9) 0.0376(8) -0.0044(7) -0.0008(6) -0.0010(7)
C3 0.0381(9) 0.0439(11) 0.0462(9) -0.0091(8) -0.0010(7) 0.0006(8)

loop_
_atom_type_symbol
_atom_type_description
_atom_type_scat_dispersion_real
_atom_type_scat_dispersion_imag
_atom_type_scat_source
C C 0.0181 0.0091 'International Tables Vol C Tables 4.2.6.8 and 6.1.1.4'
H H 0.0000 0.0000 'International Tables Vol C Tables 4.2.6.8 and 6.1.1.4'
N N 0.0311 0.0180 'International Tables Vol C Tables 4.2.6.8 and 6.1.1.4'
O O 0.0492 0.0322 'International Tables Vol C Tables 4.2.6.8 and 6.1.1.4'
S S 0.3331 0.5567 'International Tables Vol C Tables 4.2.6.8 and 6.1.1.4'

loop_
_geom_angle_atom_site_label_1
_geom_angle_atom_site_label_2
_geom_angle_atom_site_label_3
_geom_angle_site_symmetry_1
_geom_angle_site_symmetry_3
_geom_angle
_geom_angle_publ_flag
O2 S1 O2 . 7_565 111.89(8) ?
O2 S1 O1 . . 112.04(5) ?
O2 S1 O1 7_565 . 112.04(5) ?
O2 S1 C1 . . 106.67(6) ?
O2 S1 C1 7_565 . 106.67(6) ?
O1 S1 C1 . . 107.09(9) ?
C2 C1 C2 7_565 . 111.44(18) ?
C2 C1 S1 7_565 . 110.71(11) ?
C2 C1 S1 . . 110.72(11) ?
C2 C1 H1 7_565 . 107.900000 ?
C2 C1 H1 . . 107.900000 ?
S1 C1 H1 . . 107.900000 ?
C3 C009 C3 7_565 . 110.5(2) ?
C3 C009 H00A 7_565 . 109.500000 ?
C3 C009 H00A . . 109.500000 ?
C3 C009 H00B 7_565 . 109.500000 ?
C3 C009 H00B . . 109.500000 ?
H00A C009 H00B . . 108.100000 ?
C4 N1 H1A . . 120.000000 ?
C4 N1 H1B . . 120.000000 ?
H1A N1 H1B . . 120.000000 ?
C4 N2 H2A . . 120.000000 ?
C4 N2 H2B . . 120.000000 ?
H2A N2 H2B . . 120.000000 ?
N2 C4 N1 . . 119.89(10) ?
N2 C4 N1 . 7_565 119.89(10) ?
N1 C4 N1 . 7_565 120.2(2) ?
C3 C2 C1 . . 110.87(15) ?
C3 C2 H2C . . 109.500000 ?
C1 C2 H2C . . 109.500000 ?
C3 C2 H2D . . 109.500000 ?
C1 C2 H2D . . 109.500000 ?
H2C C2 H2D . . 108.100000 ?
C009 C3 C2 . . 111.47(16) ?
C009 C3 H3A . . 109.300000 ?
C2 C3 H3A . . 109.300000 ?
C009 C3 H3B . . 109.300000 ?
C2 C3 H3B . . 109.300000 ?
H3A C3 H3B . . 108.000000 ?

loop_
_geom_bond_atom_site_label_1
_geom_bond_atom_site_label_2
_geom_bond_site_symmetry_2
_geom_bond_distance
_geom_bond_publ_flag
S1 O2 . 1.4639(10) ?
S1 O2 7_565 1.4639(10) ?
S1 O1 . 1.4655(14) ?
S1 C1 . 1.784(2) ?
C1 C2 7_565 1.5295(19) ?
C1 C2 . 1.5295(19) ?
C1 H1 . 1.000000 ?
C009 C3 7_565 1.524(2) ?
C009 C3 . 1.524(2) ?
C009 H00A . 0.990000 ?
C009 H00B . 0.990000 ?
N1 C4 . 1.3255(17) ?
N1 H1A . 0.880000 ?
N1 H1B . 0.880000 ?
N2 C4 . 1.326(3) ?
N2 H2A . 0.880000 ?
N2 H2B . 0.880000 ?
C2 C3 . 1.526(2) ?
C2 H2C . 0.990000 ?
C2 H2D . 0.990000 ?
C3 H3A . 0.990000 ?
C3 H3B . 0.990000 ?
